data_2312864
loop_
_publ_author_name
'Khakurel, Krishna P.'
'Mahmoudi, Sohail'

_publ_section_title
;
 Structure of L-arginine and detection of trace DL-arginine by 3D&#xa0;ED.
;
_journal_coeditor_code YP3243
_journal_issue 7
_journal_name_full 'Acta crystallographica. Section C, Structural chemistry'
_journal_paper_doi 10.1107/S2053229625005091
_journal_volume 81
_journal_year 2025
_chemical_formula_iupac 'C6 H14 N4 O2, H2 O1'
_chemical_formula_moiety 'C6 H14 N4 O2, H2 O1'
_chemical_formula_sum 'C6 H16 N4 O3'
_chemical_formula_weight 192.22
_chemical_name_common
;
DL-Arginine monohydrate
;
_chemical_name_systematic
;
DL-Arginine monohydrate
;
_space_group_crystal_system orthorhombic
_space_group_IT_number 61
_space_group_name_Hall '-P 2ac 2ab'
_space_group_name_H-M_alt 'P b c a'
_atom_sites_solution_hydrogens difmap
_audit_creation_method SHELXL-2019/3
_cell_angle_alpha 90
_cell_angle_beta 90
_cell_angle_gamma 90
_cell_formula_units_Z 8
_cell_length_a 11.718(2)
_cell_length_b 10.095(2)
_cell_length_c 16.294(3)
_cell_measurement_temperature 293(2)
_cell_volume 1927.5(6)
_computing_structure_refinement
;
SHELXL2019 (Sheldrick, 2015<i>b</i>)
;
_computing_structure_solution
;
SHELXT2018 (Sheldrick, 2015<i>a</i>)
;
_diffrn_ambient_temperature 293(2)
_diffrn_measured_fraction_theta_full 0.848
_diffrn_measured_fraction_theta_max 0.777
_diffrn_measurement_device_type 'JEOL JEM2100Plus'
_diffrn_measurement_method 'continuous-rotation 3D electron diffraction'
_diffrn_radiation_type electron
_diffrn_radiation_wavelength 0.02508
_diffrn_reflns_av_R_equivalents 0.1469
_diffrn_reflns_av_unetI/netI 0.1200
_diffrn_reflns_limit_h_max 12
_diffrn_reflns_limit_h_min -13
_diffrn_reflns_limit_k_max 13
_diffrn_reflns_limit_k_min -13
_diffrn_reflns_limit_l_max 20
_diffrn_reflns_limit_l_min -17
_diffrn_reflns_number 9374
_diffrn_reflns_theta_full 0.862
_diffrn_reflns_theta_max 0.984
_diffrn_reflns_theta_min 0.104
_diffrn_source 'transmission electron microscope'
_diffrn_source_voltage 200000
_exptl_absorpt_coefficient_mu 0.000
_exptl_crystal_density_diffrn 1.325
_exptl_crystal_F_000 309
_exptl_crystal_size_max 1500
_refine_diff_density_max 0.241
_refine_diff_density_min -0.285
_refine_ls_extinction_method none
_refine_ls_goodness_of_fit_ref 1.154
_refine_ls_hydrogen_treatment refall
_refine_ls_matrix_type full
_refine_ls_number_parameters 182
_refine_ls_number_reflns 2013
_refine_ls_number_restraints 241
_refine_ls_restrained_S_all 1.105
_refine_ls_R_factor_all 0.2077
_refine_ls_R_factor_gt 0.1849
_refine_ls_shift/su_max 0.000
_refine_ls_shift/su_mean 0.000
_refine_ls_structure_factor_coef Fsqd
_refine_ls_weighting_details 'w=1/[\s^2^(Fo^2^)+(0.2352P)^2^+0.9600P] where P=(Fo^2^+2Fc^2^)/3'
_refine_ls_weighting_scheme calc
_refine_ls_wR_factor_gt 0.4418
_refine_ls_wR_factor_ref 0.4576
_reflns_number_gt 1478
_reflns_number_total 2013
_reflns_threshold_expression 'I > 2\s(I)'
_cod_data_source_file yp3243.cif
_cod_data_source_block DL-arginine
_cod_original_cell_volume 1927.5(7)
_cod_database_code 2312864
_shelx_space_group_comment
;
The symmetry employed for this shelxl refinement is uniquely defined
by the following loop, which should always be used as a source of
symmetry information in preference to the above space-group names.
They are only intended as comments.
;

loop_
_space_group_symop_operation_xyz
'x, y, z'
'-x+1/2, -y, z+1/2'
'-x, y+1/2, -z+1/2'
'x+1/2, -y+1/2, -z'
'-x, -y, -z'
'x-1/2, y, -z-1/2'
'x, -y-1/2, z-1/2'
'-x-1/2, y-1/2, z'

loop_
_atom_site_type_symbol
_atom_site_label
_atom_site_fract_x
_atom_site_fract_y
_atom_site_fract_z
_atom_site_U_iso_or_equiv
_atom_site_adp_type
_atom_site_calc_flag
_atom_site_occupancy
_atom_site_disorder_assembly
_atom_site_disorder_group
O O1 0.4039(7) 0.6469(5) 0.3761(3) 0.0227(16) Uani d 1 . .
O O2 0.3164(7) 0.4969(5) 0.4570(3) 0.0235(16) Uani d 1 . .
O O3 0.5810(9) 0.9882(6) 0.6139(4) 0.0309(19) Uani d 1 . .
H H1 0.541(5) 0.911(4) 0.582(3) 0.044(11) Uiso d 1 . .
H H1AA 0.658(4) 0.982(3) 0.596(2) 0.019(7) Uiso d 1 . .
N N1 0.1146(7) 0.7602(5) 0.6973(3) 0.0163(15) Uani d 1 . .
H H1N 0.039(4) 0.758(3) 0.663(2) 0.022(7) Uiso d 1 . .
N N2 0.0391(7) 0.5746(5) 0.7629(3) 0.0193(17) Uani d 1 . .
H H2NA 0.060(4) 0.490(3) 0.8022(17) 0.018(7) Uiso d 1 . .
H H2NB -0.018(5) 0.544(5) 0.713(3) 0.060(15) Uiso d 1 . .
N N3 0.4997(8) 0.7787(6) 0.5143(4) 0.0246(18) Uani d 1 . .
H H3NA 0.584(7) 0.735(6) 0.497(4) 0.061(15) Uiso d 1 . .
H H3NB 0.467(5) 0.853(5) 0.463(3) 0.045(11) Uiso d 1 . .
N N4 0.2028(7) 0.6736(6) 0.8159(3) 0.0199(17) Uani d 1 . .
H H4NA 0.266(4) 0.751(4) 0.819(3) 0.045(11) Uiso d 1 . .
H H4NB 0.212(4) 0.601(3) 0.8647(19) 0.031(9) Uiso d 1 . .
C C1 0.3744(7) 0.6022(6) 0.4460(4) 0.0135(16) Uani d 1 . .
C C2 0.4090(7) 0.6772(6) 0.5259(4) 0.0167(16) Uani d 1 . .
H H2 0.441(4) 0.597(3) 0.569(2) 0.023(8) Uiso d 1 . .
C C3 0.2953(8) 0.7373(6) 0.5621(4) 0.0151(16) Uani d 1 . .
H H3A 0.226(3) 0.659(4) 0.574(3) 0.047(12) Uiso d 1 . .
H H3B 0.260(4) 0.814(4) 0.517(2) 0.047(12) Uiso d 1 . .
C C4 0.3163(8) 0.8087(6) 0.6470(4) 0.0175(17) Uani d 1 . .
H H4A 0.355(4) 0.739(3) 0.6953(19) 0.029(8) Uiso d 1 . .
H H4B 0.372(5) 0.903(4) 0.645(3) 0.067(16) Uiso d 1 . .
C C5 0.2040(7) 0.8638(6) 0.6825(4) 0.0144(16) Uani d 1 . .
H H5A 0.215(4) 0.916(3) 0.7447(16) 0.037(10) Uiso d 1 . .
H H5B 0.154(4) 0.934(3) 0.640(2) 0.039(10) Uiso d 1 . .
C C6 0.1204(7) 0.6726(6) 0.7584(4) 0.0135(16) Uani d 1 . .

loop_
_atom_site_aniso_label
_atom_site_aniso_U_11
_atom_site_aniso_U_22
_atom_site_aniso_U_33
_atom_site_aniso_U_12
_atom_site_aniso_U_13
_atom_site_aniso_U_23
O1 0.041(5) 0.019(2) 0.008(2) -0.005(3) 0.001(2) 0.0021(17)
O2 0.043(5) 0.015(2) 0.012(3) -0.010(2) 0.007(2) -0.0041(18)
O3 0.040(6) 0.026(3) 0.027(3) -0.005(3) 0.002(3) -0.011(2)
N1 0.025(4) 0.013(2) 0.011(2) 0.000(2) -0.003(2) 0.0052(18)
N2 0.033(5) 0.016(2) 0.009(3) -0.006(3) -0.005(2) 0.0000(19)
N3 0.039(5) 0.023(3) 0.012(3) -0.004(3) -0.001(3) -0.011(2)
N4 0.036(5) 0.019(3) 0.005(3) -0.003(3) -0.003(2) 0.0012(19)
C1 0.022(4) 0.013(2) 0.005(2) -0.006(2) 0.006(2) -0.0026(19)
C2 0.024(4) 0.018(3) 0.009(3) -0.001(3) 0.003(2) 0.001(2)
C3 0.022(4) 0.016(2) 0.007(3) 0.002(2) 0.002(2) -0.001(2)
C4 0.022(4) 0.017(3) 0.013(3) -0.004(3) 0.001(3) -0.003(2)
C5 0.024(4) 0.013(2) 0.006(3) 0.002(2) 0.000(2) -0.003(2)
C6 0.022(4) 0.013(2) 0.006(3) -0.004(2) 0.000(2) 0.0066(19)

loop_
_atom_type_symbol
_atom_type_description
_atom_type_scat_dispersion_real
_atom_type_scat_dispersion_imag
_atom_type_scat_source
C C 0.0000 0.0000 'International Tables Vol C Tables 4.2.6.8 and 6.1.1.4'
H H 0.0000 0.0000 'International Tables Vol C Tables 4.2.6.8 and 6.1.1.4'
N N 0.0000 0.0000 'International Tables Vol C Tables 4.2.6.8 and 6.1.1.4'
O O 0.0000 0.0000 'International Tables Vol C Tables 4.2.6.8 and 6.1.1.4'

loop_
_geom_angle_atom_site_label_1
_geom_angle_atom_site_label_2
_geom_angle_atom_site_label_3
_geom_angle_site_symmetry_1
_geom_angle_site_symmetry_3
_geom_angle
_geom_angle_publ_flag
C6 N1 C5 . . 123.2(7) ?
O1 C1 O2 . . 124.6(6) ?
O1 C1 C2 . . 120.2(6) ?
O2 C1 C2 . . 115.2(5) ?
N3 C2 C1 . . 114.5(5) ?
N3 C2 C3 . . 112.7(5) ?
C1 C2 C3 . . 106.2(6) ?
C2 C3 C4 . . 111.9(7) ?
C5 C4 C3 . . 111.2(6) ?
N1 C5 C4 . . 113.9(5) ?
N1 C6 N4 . . 123.5(7) ?
N1 C6 N2 . . 118.8(7) ?
N4 C6 N2 . . 117.7(5) ?

loop_
_geom_bond_atom_site_label_1
_geom_bond_atom_site_label_2
_geom_bond_site_symmetry_2
_geom_bond_distance
_geom_bond_publ_flag
O1 C1 . 1.272(8) ?
O2 C1 . 1.274(9) ?
N1 C6 . 1.334(7) ?
N1 C5 . 1.499(10) ?
N2 C6 . 1.376(10) ?
N3 C2 . 1.488(11) ?
N4 C6 . 1.345(10) ?
C1 C2 . 1.560(9) ?
C2 C3 . 1.578(11) ?
C3 C4 . 1.579(9) ?
C4 C5 . 1.541(11) ?
